data_4125462
loop_
_publ_author_name
'Fiala, Tomas'
'Ludv\'ikov\'a, Lucie'
'Heger, Dominik'
'\<Svec, Jan'
'Slanina, Tom\'a\<s'
'Vetr\'akov\'a, L'ubica'
'Babiak, Michal'
'Ne\<cas, Marek'
'Kulh\'anek, Petr'
'Kl\'an, Petr'
'Sindelar, Vladimir'

_publ_section_title
;
 Bambusuril as a One-Electron Donor for Photoinduced Electron Transfer to
 Methyl Viologen in Mixed Crystals.
;
_journal_issue 7
_journal_name_full 'Journal of the American Chemical Society'
_journal_page_first 2597
_journal_page_last 2603
_journal_paper_doi 10.1021/jacs.6b08589
_journal_volume 139
_journal_year 2017
_chemical_formula_sum 'C48 H67 Br N25 O12'
_chemical_formula_weight 1266.17
_space_group_crystal_system monoclinic
_space_group_IT_number 14
_space_group_name_Hall '-P 2ybc'
_space_group_name_H-M_alt 'P 1 21/c 1'
_symmetry_space_group_name_Hall '-P 2ybc'
_symmetry_space_group_name_H-M 'P 1 21/c 1'
_atom_sites_solution_hydrogens geom
_audit_creation_method SHELXL-2016/6
_cell_angle_alpha 90
_cell_angle_beta 94.0220(10)
_cell_angle_gamma 90
_cell_formula_units_Z 4
_cell_length_a 19.3696(2)
_cell_length_b 15.39990(10)
_cell_length_c 24.2089(2)
_cell_measurement_reflns_used 58757
_cell_measurement_temperature 120(2)
_cell_measurement_theta_max 30.5270
_cell_measurement_theta_min 3.0190
_cell_volume 7203.49(11)
_computing_cell_refinement 'CrysAlisPro 1.171.38.43 (Rigaku OD, 2015)'
_computing_data_collection
;
Rigaku CrystalClear-SM Expert 2.1 b32 (Rigaku, 2014)
MSCServDetCCD = {5.7.3.4}
;
_computing_data_reduction 'CrysAlisPro 1.171.38.43 (Rigaku OD, 2015)'
_computing_structure_refinement 'SHELXL-2016/6 (Sheldrick, 2016)'
_computing_structure_solution 'SHELXT 2014/5 (Sheldrick, 2014)'
_diffrn_ambient_temperature 120(2)
_diffrn_measured_fraction_theta_full 0.985
_diffrn_measured_fraction_theta_max 0.986
_diffrn_measurement_device_type 'AFC11 (Right): Eulerian 3 circle'
_diffrn_measurement_method 'Profile data from \w-scans'
_diffrn_radiation_type MoK\a
_diffrn_radiation_wavelength 0.71073
_diffrn_reflns_av_R_equivalents 0.0423
_diffrn_reflns_av_unetI/netI 0.0171
_diffrn_reflns_Laue_measured_fraction_full 0.985
_diffrn_reflns_Laue_measured_fraction_max 0.986
_diffrn_reflns_limit_h_max 23
_diffrn_reflns_limit_h_min -22
_diffrn_reflns_limit_k_max 18
_diffrn_reflns_limit_k_min -18
_diffrn_reflns_limit_l_max 29
_diffrn_reflns_limit_l_min -29
_diffrn_reflns_number 109866
_diffrn_reflns_point_group_measured_fraction_full 0.985
_diffrn_reflns_point_group_measured_fraction_max 0.986
_diffrn_reflns_theta_full 25.242
_diffrn_reflns_theta_max 25.681
_diffrn_reflns_theta_min 2.991
_diffrn_source 'Rotating Anode MicroMax-007HF DW 1.2 kW'
_exptl_absorpt_coefficient_mu 0.637
_exptl_absorpt_correction_T_max 1.00000
_exptl_absorpt_correction_T_min 0.64063
_exptl_absorpt_correction_type multi-scan
_exptl_absorpt_process_details
;
CrysAlisPro 1.171.38.43 (Rigaku Oxford Diffraction, 2015)
Empirical absorption correction using spherical harmonics,
 implemented in SCALE3 ABSPACK scaling algorithm.
;
_exptl_crystal_colour colourless
_exptl_crystal_density_diffrn 1.168
_exptl_crystal_description block
_exptl_crystal_F_000 2644
_refine_diff_density_max 1.474
_refine_diff_density_min -0.817
_refine_diff_density_rms 0.056
_refine_ls_extinction_method none
_refine_ls_goodness_of_fit_ref 1.042
_refine_ls_hydrogen_treatment constr
_refine_ls_matrix_type full
_refine_ls_number_parameters 788
_refine_ls_number_reflns 13494
_refine_ls_number_restraints 45
_refine_ls_restrained_S_all 1.042
_refine_ls_R_factor_all 0.0584
_refine_ls_R_factor_gt 0.0548
_refine_ls_shift/su_max 0.004
_refine_ls_shift/su_mean 0.000
_refine_ls_structure_factor_coef Fsqd
_refine_ls_weighting_details 'w=1/[\s^2^(Fo^2^)+(0.0870P)^2^+5.9785P] where P=(Fo^2^+2Fc^2^)/3'
_refine_ls_weighting_scheme calc
_refine_ls_wR_factor_gt 0.1541
_refine_ls_wR_factor_ref 0.1574
_reflns_Friedel_coverage 0.000
_reflns_number_gt 12322
_reflns_number_total 13494
_reflns_threshold_expression 'I > 2\s(I)'
_cod_data_source_file ja6b08589_si_004.cif
_cod_data_source_block Fiala_TFExp059
_cod_depositor_comments 'Adding full bibliography for 4125462.cif.'
_cod_database_code 4125462
_shelx_shelxl_version_number 2016/6
_shelx_space_group_comment
;
The symmetry employed for this shelxl refinement is uniquely defined
by the following loop, which should always be used as a source of
symmetry information in preference to the above space-group names.
They are only intended as comments.
;

loop_
_space_group_symop_operation_xyz
'x, y, z'
'-x, y+1/2, -z+1/2'
'-x, -y, -z'
'x, -y-1/2, z-1/2'

loop_
_atom_site_label
_atom_site_type_symbol
_atom_site_fract_x
_atom_site_fract_y
_atom_site_fract_z
_atom_site_U_iso_or_equiv
_atom_site_adp_type
_atom_site_occupancy
_atom_site_site_symmetry_order
_atom_site_calc_flag
_atom_site_refinement_flags_posn
_atom_site_refinement_flags_adp
Br1 Br 0.30611(2) 0.25792(2) 0.39057(2) 0.04333(10) Uani 1 1 d . .
O1_1 O 0.13092(9) 0.41978(14) 0.25475(8) 0.0501(5) Uani 1 1 d . .
O2_1 O 0.35445(12) 0.68324(12) 0.31967(9) 0.0584(5) Uani 1 1 d . .
O3_1 O 0.39717(9) 0.34538(10) 0.19204(6) 0.0364(4) Uani 1 1 d . .
O4_1 O 0.17221(11) 0.06090(13) 0.16613(9) 0.0549(5) Uani 1 1 d . .
O5_1 O 0.44711(10) 0.02483(10) 0.29842(7) 0.0418(4) Uani 1 1 d . .
O6_1 O 0.65351(9) 0.30831(12) 0.35048(8) 0.0468(4) Uani 1 1 d . .
O7_1 O 0.49020(9) 0.11995(11) 0.51910(7) 0.0406(4) Uani 1 1 d . .
O8_1 O 0.27656(11) -0.16283(13) 0.46047(8) 0.0546(5) Uani 1 1 d . .
O9_1 O 0.22145(10) 0.17483(11) 0.57900(7) 0.0446(4) Uani 1 1 d . .
O10_1 O 0.43605(11) 0.45921(13) 0.62600(8) 0.0525(5) Uani 1 1 d . .
O11_1 O 0.18036(11) 0.49814(12) 0.47970(8) 0.0508(5) Uani 1 1 d . .
O12_1 O -0.03244(12) 0.21052(17) 0.41632(11) 0.0717(6) Uani 1 1 d . .
N1_1 N 0.19317(11) 0.47507(14) 0.33118(8) 0.0426(5) Uani 1 1 d . .
N2_1 N 0.28213(14) 0.58304(14) 0.35655(9) 0.0510(6) Uani 1 1 d . .
N3_1 N 0.33877(12) 0.54578(14) 0.28331(9) 0.0455(5) Uani 1 1 d . .
N4_1 N 0.24871(11) 0.44061(13) 0.25753(8) 0.0381(4) Uani 1 1 d . .
N5_1 N 0.28460(10) 0.31241(12) 0.20992(8) 0.0356(4) Uani 1 1 d . .
N6_1 N 0.19658(11) 0.19957(14) 0.19692(9) 0.0423(5) Uani 1 1 d . .
N7_1 N 0.27505(12) 0.09683(13) 0.21399(9) 0.0431(5) Uani 1 1 d . .
N8_1 N 0.36413(11) 0.20909(13) 0.22077(8) 0.0353(4) Uani 1 1 d . .
N9_1 N 0.45737(10) 0.17285(12) 0.28811(8) 0.0336(4) Uani 1 1 d . .
N10_1 N 0.54554(11) 0.28342(13) 0.30696(8) 0.0375(4) Uani 1 1 d . .
N11_1 N 0.56795(12) 0.23545(14) 0.39290(9) 0.0428(5) Uani 1 1 d . .
N12_1 N 0.49213(11) 0.11368(12) 0.36859(7) 0.0368(4) Uani 1 1 d . .
N13_1 N 0.43148(11) 0.05436(12) 0.44426(7) 0.0355(4) Uani 1 1 d . .
N14_1 N 0.34786(12) -0.06234(13) 0.42293(8) 0.0412(5) Uani 1 1 d . .
N15_1 N 0.28639(14) -0.02245(15) 0.49240(10) 0.0527(6) Uani 1 1 d . .
N16_1 N 0.37430(11) 0.08650(14) 0.51744(8) 0.0409(5) Uani 1 1 d . .
N17_1 N 0.33373(11) 0.21412(13) 0.56448(8) 0.0395(5) Uani 1 1 d . .
N18_1 N 0.42048(12) 0.32776(14) 0.58169(9) 0.0449(5) Uani 1 1 d . .
N19_1 N 0.33762(12) 0.42728(14) 0.57167(9) 0.0452(5) Uani 1 1 d . .
N20_1 N 0.25128(11) 0.31337(14) 0.55383(9) 0.0425(5) Uani 1 1 d . .
N21_1 N 0.15388(12) 0.35338(14) 0.49023(9) 0.0450(5) Uani 1 1 d . .
N22_1 N 0.07136(13) 0.23858(17) 0.46453(12) 0.0561(6) Uani 1 1 d . .
N23_1 N 0.05049(13) 0.29939(19) 0.38267(11) 0.0592(6) Uani 1 1 d . .
N24_1 N 0.13508(12) 0.41330(15) 0.40754(9) 0.0458(5) Uani 1 1 d . .
C1_1 C 0.18575(13) 0.44323(16) 0.27860(10) 0.0386(5) Uani 1 1 d . .
C2_1 C 0.26467(14) 0.49217(15) 0.34892(10) 0.0410(5) Uani 1 1 d . .
H2_1 H 0.280175 0.456909 0.382196 0.049 Uiso 1 1 calc R U
C3_1 C 0.32766(15) 0.61078(16) 0.32010(11) 0.0458(6) Uani 1 1 d . .
C4_1 C 0.30425(13) 0.46661(15) 0.29777(10) 0.0392(5) Uani 1 1 d . .
H4_1 H 0.337792 0.418288 0.306352 0.047 Uiso 1 1 calc R U
C5_1 C 0.25876(13) 0.40020(15) 0.20486(9) 0.0374(5) Uani 1 1 d . .
H5A_1 H 0.214115 0.399716 0.182282 0.045 Uiso 1 1 calc R U
H5B_1 H 0.291772 0.435534 0.184969 0.045 Uiso 1 1 calc R U
C6_1 C 0.2645(4) 0.6339(3) 0.40349(19) 0.132(3) Uani 1 1 d . .
H6A_1 H 0.222891 0.668217 0.393430 0.198 Uiso 1 1 calc R U
H6B_1 H 0.302944 0.673004 0.414608 0.198 Uiso 1 1 calc R U
H6C_1 H 0.255729 0.595210 0.434339 0.198 Uiso 1 1 calc R U
C7_1 C 0.3953(2) 0.5490(3) 0.2485(2) 0.0953(16) Uani 1 1 d . .
H7A_1 H 0.424582 0.497675 0.255175 0.143 Uiso 1 1 calc R U
H7B_1 H 0.422619 0.601530 0.256762 0.143 Uiso 1 1 calc R U
H7C_1 H 0.377367 0.549994 0.209605 0.143 Uiso 1 1 calc R U
C8_1 C 0.35319(13) 0.29458(15) 0.20619(8) 0.0333(5) Uani 1 1 d . .
C9_1 C 0.24786(13) 0.24181(15) 0.23410(10) 0.0362(5) Uani 1 1 d . .
H9_1 H 0.228177 0.259568 0.269490 0.043 Uiso 1 1 calc R U
C10_1 C 0.21113(14) 0.11419(17) 0.19038(10) 0.0435(6) Uani 1 1 d . .
C11_1 C 0.30414(13) 0.17078(15) 0.24381(9) 0.0361(5) Uani 1 1 d . .
H11_1 H 0.313313 0.157652 0.284116 0.043 Uiso 1 1 calc R U
C12_1 C 0.43361(13) 0.17557(15) 0.23028(9) 0.0358(5) Uani 1 1 d . .
H12A_1 H 0.435255 0.116170 0.214777 0.043 Uiso 1 1 calc R U
H12B_1 H 0.465524 0.212325 0.210235 0.043 Uiso 1 1 calc R U
C13_1 C 0.12850(15) 0.2364(2) 0.18350(13) 0.0509(7) Uani 1 1 d . .
H13A_1 H 0.098006 0.191902 0.166148 0.076 Uiso 1 1 calc R U
H13B_1 H 0.132313 0.285107 0.157832 0.076 Uiso 1 1 calc R U
H13C_1 H 0.109201 0.257112 0.217465 0.076 Uiso 1 1 calc R U
C14_1 C 0.30127(18) 0.00923(18) 0.22237(15) 0.0631(8) Uani 1 1 d . .
H14A_1 H 0.345109 0.003179 0.204847 0.095 Uiso 1 1 calc R U
H14B_1 H 0.267555 -0.032333 0.205798 0.095 Uiso 1 1 calc R U
H14C_1 H 0.308854 -0.002331 0.262144 0.095 Uiso 1 1 calc R U
C15_1 C 0.46376(12) 0.09642(14) 0.31645(9) 0.0336(5) Uani 1 1 d . .
C16_1 C 0.48022(13) 0.24715(13) 0.32122(10) 0.0328(5) Uani 1 1 d . .
H16_1 H 0.443362 0.292471 0.322260 0.039 Uiso 1 1 calc R U
C17_1 C 0.59448(13) 0.27854(16) 0.35006(10) 0.0386(5) Uani 1 1 d . .
C18_1 C 0.49841(12) 0.20641(14) 0.37946(9) 0.0337(5) Uani 1 1 d . .
H18_1 H 0.466086 0.226290 0.407321 0.040 Uiso 1 1 calc R U
C19_1 C 0.49077(13) 0.04835(15) 0.41155(9) 0.0364(5) Uani 1 1 d . .
H19A_1 H 0.491185 -0.009814 0.394151 0.044 Uiso 1 1 calc R U
H19B_1 H 0.533358 0.053746 0.436416 0.044 Uiso 1 1 calc R U
C20_1 C 0.54899(17) 0.3490(2) 0.26409(14) 0.0634(9) Uani 1 1 d . .
H20A_1 H 0.577033 0.327225 0.234901 0.095 Uiso 1 1 calc R U
H20B_1 H 0.570088 0.401897 0.280150 0.095 Uiso 1 1 calc R U
H20C_1 H 0.502160 0.361990 0.248299 0.095 Uiso 1 1 calc R U
C21_1 C 0.60809(19) 0.2171(3) 0.44400(13) 0.0679(9) Uani 1 1 d . .
H21A_1 H 0.577475 0.215582 0.474538 0.102 Uiso 1 1 calc R U
H21B_1 H 0.643053 0.262498 0.451021 0.102 Uiso 1 1 calc R U
H21C_1 H 0.631029 0.160701 0.441155 0.102 Uiso 1 1 calc R U
C22_1 C 0.43740(13) 0.09036(14) 0.49616(9) 0.0344(5) Uani 1 1 d . .
C23_1 C 0.36100(13) 0.02998(15) 0.42719(9) 0.0369(5) Uani 1 1 d . .
H23_1 H 0.343835 0.061146 0.392677 0.044 Uiso 1 1 calc R U
C24_1 C 0.30145(14) -0.08959(17) 0.45870(10) 0.0441(6) Uani 1 1 d . .
C25_1 C 0.31982(13) 0.05697(16) 0.47740(10) 0.0396(5) Uani 1 1 d . .
H25_1 H 0.285561 0.103968 0.467428 0.047 Uiso 1 1 calc R U
C26_1 C 0.36263(14) 0.12757(16) 0.56978(9) 0.0403(5) Uani 1 1 d . .
H26A_1 H 0.330863 0.090743 0.589919 0.048 Uiso 1 1 calc R U
H26B_1 H 0.407176 0.130670 0.592387 0.048 Uiso 1 1 calc R U
C27_1 C 0.36778(19) -0.11589(19) 0.37764(12) 0.0593(8) Uani 1 1 d . .
H27A_1 H 0.340562 -0.169588 0.376374 0.089 Uiso 1 1 calc R U
H27B_1 H 0.417104 -0.130078 0.383149 0.089 Uiso 1 1 calc R U
H27C_1 H 0.359176 -0.084306 0.342689 0.089 Uiso 1 1 calc R U
C28_1 C 0.2353(2) -0.0290(3) 0.5329(2) 0.0985(16) Uani 1 1 d . .
H28A_1 H 0.206214 0.023084 0.531153 0.148 Uiso 1 1 calc R U
H28B_1 H 0.258724 -0.034170 0.569975 0.148 Uiso 1 1 calc R U
H28C_1 H 0.206460 -0.080384 0.525022 0.148 Uiso 1 1 calc R U
C29_1 C 0.26402(14) 0.22827(16) 0.56718(10) 0.0385(5) Uani 1 1 d . .
C30_1 C 0.31170(13) 0.35795(16) 0.53579(10) 0.0392(5) Uani 1 1 d . .
H30_1 H 0.304468 0.377635 0.496449 0.047 Uiso 1 1 calc R U
C31_1 C 0.40125(14) 0.40959(17) 0.59593(10) 0.0432(6) Uani 1 1 d . .
C32_1 C 0.36969(13) 0.28808(16) 0.54302(9) 0.0382(5) Uani 1 1 d . .
H32_1 H 0.389571 0.274217 0.507030 0.046 Uiso 1 1 calc R U
C33_1 C 0.18186(14) 0.34656(17) 0.54727(11) 0.0449(6) Uani 1 1 d . .
H33A_1 H 0.180964 0.404799 0.564528 0.054 Uiso 1 1 calc R U
H33B_1 H 0.151350 0.308223 0.567578 0.054 Uiso 1 1 calc R U
C34_1 C 0.48986(15) 0.2950(2) 0.59225(13) 0.0568(7) Uani 1 1 d . .
H34A_1 H 0.488611 0.240934 0.613506 0.085 Uiso 1 1 calc R U
H34B_1 H 0.518000 0.338053 0.613432 0.085 Uiso 1 1 calc R U
H34C_1 H 0.510151 0.283739 0.556983 0.085 Uiso 1 1 calc R U
C35_1 C 0.30747(19) 0.51314(18) 0.57188(14) 0.0614(8) Uani 1 1 d . .
H35A_1 H 0.338609 0.552464 0.593507 0.092 Uiso 1 1 calc R U
H35B_1 H 0.262807 0.510602 0.588487 0.092 Uiso 1 1 calc R U
H35C_1 H 0.300550 0.534573 0.533772 0.092 Uiso 1 1 calc R U
C36_1 C 0.15905(13) 0.42858(17) 0.46103(11) 0.0428(6) Uani 1 1 d . .
C37_1 C 0.13629(14) 0.27946(18) 0.45493(12) 0.0466(6) Uani 1 1 d . .
H37_1 H 0.174965 0.236408 0.455243 0.056 Uiso 1 1 calc R U
C38_1 C 0.02501(16) 0.2461(2) 0.42099(15) 0.0572(8) Uani 1 1 d . .
C39_1 C 0.12199(14) 0.32173(19) 0.39710(12) 0.0491(6) Uani 1 1 d . .
H39_1 H 0.153272 0.297828 0.369668 0.059 Uiso 1 1 calc R U
C40_1 C 0.13505(16) 0.48023(19) 0.36584(11) 0.0514(7) Uani 1 1 d . .
H40A_1 H 0.135788 0.537610 0.384312 0.062 Uiso 1 1 calc R U
H40B_1 H 0.091518 0.476230 0.341985 0.062 Uiso 1 1 calc R U
C41_1 C 0.0605(2) 0.1833(3) 0.51251(19) 0.0827(12) Uani 1 1 d . .
H41A_1 H 0.018766 0.148097 0.504846 0.124 Uiso 1 1 calc R U
H41B_1 H 0.054885 0.219828 0.545041 0.124 Uiso 1 1 calc R U
H41C_1 H 0.100552 0.145056 0.519691 0.124 Uiso 1 1 calc R U
C42_1 C 0.0196(2) 0.3010(4) 0.32605(18) 0.1070(17) Uani 1 1 d . .
H42A_1 H 0.010390 0.361227 0.314744 0.160 Uiso 1 1 calc R U
H42B_1 H -0.023919 0.268299 0.324025 0.160 Uiso 1 1 calc R U
H42C_1 H 0.051532 0.274511 0.301281 0.160 Uiso 1 1 calc R U
N1_2 N 0.1276(2) 0.6455(3) 0.5539(2) 0.1063(13) Uani 1 1 d . .
C1_2 C 0.0263(2) 0.5333(3) 0.51273(19) 0.0791(10) Uani 1 1 d . .
C2_2 C 0.0566(3) 0.5226(4) 0.5641(2) 0.0997(14) Uani 1 1 d . .
H2_2 H 0.043599 0.475073 0.586141 0.120 Uiso 1 1 calc R U
C3_2 C 0.1080(3) 0.5819(4) 0.5855(2) 0.1093(15) Uani 1 1 d . .
H3_2 H 0.127963 0.575729 0.622291 0.131 Uiso 1 1 calc R U
C4_2 C 0.0975(2) 0.6597(3) 0.5031(2) 0.0904(12) Uani 1 1 d . .
H4_2 H 0.110839 0.707640 0.481521 0.108 Uiso 1 1 calc R U
C5_2 C 0.0466(2) 0.6031(3) 0.4829(2) 0.0908(12) Uani 1 1 d . .
H5_2 H 0.024818 0.612997 0.447062 0.109 Uiso 1 1 calc R U
C6_2 C 0.1846(3) 0.7097(4) 0.5738(4) 0.153(3) Uani 1 1 d . .
H6A_2 H 0.164876 0.768110 0.575832 0.230 Uiso 1 1 calc R U
H6B_2 H 0.221089 0.709719 0.547725 0.230 Uiso 1 1 calc R U
H6C_2 H 0.204215 0.692260 0.610537 0.230 Uiso 1 1 calc R U

loop_
_atom_site_aniso_label
_atom_site_aniso_U_11
_atom_site_aniso_U_22
_atom_site_aniso_U_33
_atom_site_aniso_U_23
_atom_site_aniso_U_13
_atom_site_aniso_U_12
Br1 0.05353(17) 0.04188(16) 0.03474(15) -0.00089(9) 0.00425(11) 0.01267(10)
O1_1 0.0415(10) 0.0630(12) 0.0452(10) -0.0047(9) -0.0019(8) 0.0074(8)
O2_1 0.0872(15) 0.0341(10) 0.0549(12) -0.0063(8) 0.0112(10) -0.0125(10)
O3_1 0.0475(9) 0.0345(8) 0.0272(8) 0.0046(6) 0.0035(7) -0.0015(7)
O4_1 0.0616(12) 0.0430(10) 0.0591(12) -0.0052(9) -0.0035(9) -0.0133(9)
O5_1 0.0703(12) 0.0242(8) 0.0312(8) -0.0029(6) 0.0059(8) 0.0031(7)
O6_1 0.0465(10) 0.0439(10) 0.0495(10) 0.0024(8) 0.0006(8) -0.0066(8)
O7_1 0.0544(10) 0.0380(9) 0.0285(8) 0.0019(7) -0.0026(7) 0.0027(8)
O8_1 0.0687(13) 0.0403(10) 0.0543(11) -0.0055(8) -0.0002(9) -0.0121(9)
O9_1 0.0548(10) 0.0393(9) 0.0406(9) 0.0011(7) 0.0096(8) -0.0034(8)
O10_1 0.0690(12) 0.0469(11) 0.0414(10) -0.0081(8) 0.0024(9) -0.0137(9)
O11_1 0.0713(12) 0.0400(10) 0.0422(10) -0.0029(8) 0.0113(9) 0.0072(9)
O12_1 0.0511(12) 0.0744(16) 0.0889(17) -0.0017(13) -0.0001(11) -0.0059(11)
N1_1 0.0520(12) 0.0413(11) 0.0347(11) -0.0028(9) 0.0036(9) 0.0089(9)
N2_1 0.0859(17) 0.0305(11) 0.0379(11) -0.0056(9) 0.0132(11) -0.0059(11)
N3_1 0.0517(12) 0.0363(11) 0.0492(12) -0.0100(9) 0.0089(10) -0.0045(9)
N4_1 0.0426(11) 0.0370(10) 0.0341(10) -0.0065(8) -0.0008(8) 0.0028(8)
N5_1 0.0438(11) 0.0292(9) 0.0338(10) -0.0005(8) 0.0037(8) 0.0009(8)
N6_1 0.0482(12) 0.0373(11) 0.0405(11) -0.0010(9) -0.0030(9) -0.0033(9)
N7_1 0.0558(13) 0.0319(10) 0.0409(11) -0.0024(9) -0.0003(9) -0.0013(9)
N8_1 0.0464(11) 0.0309(10) 0.0285(9) 0.0061(8) 0.0034(8) 0.0013(8)
N9_1 0.0493(11) 0.0247(9) 0.0264(9) 0.0019(7) 0.0002(8) 0.0020(8)
N10_1 0.0468(11) 0.0308(10) 0.0349(10) 0.0077(8) 0.0030(8) -0.0018(8)
N11_1 0.0471(12) 0.0475(12) 0.0331(11) 0.0081(9) -0.0031(9) -0.0022(9)
N12_1 0.0622(13) 0.0230(9) 0.0254(9) 0.0015(7) 0.0040(8) 0.0062(8)
N13_1 0.0537(12) 0.0283(9) 0.0245(9) -0.0018(7) 0.0030(8) 0.0048(8)
N14_1 0.0583(13) 0.0314(10) 0.0337(10) -0.0068(8) 0.0014(9) -0.0004(9)
N15_1 0.0726(16) 0.0382(12) 0.0491(13) -0.0075(10) 0.0175(11) -0.0072(11)
N16_1 0.0523(12) 0.0436(11) 0.0267(9) -0.0064(8) 0.0024(8) 0.0051(9)
N17_1 0.0538(12) 0.0340(10) 0.0313(10) 0.0001(8) 0.0065(9) 0.0006(9)
N18_1 0.0545(13) 0.0427(12) 0.0373(11) -0.0078(9) 0.0007(9) -0.0018(10)
N19_1 0.0632(14) 0.0345(11) 0.0376(11) -0.0061(9) 0.0019(10) -0.0012(10)
N20_1 0.0516(12) 0.0355(11) 0.0410(11) 0.0024(9) 0.0068(9) 0.0023(9)
N21_1 0.0544(13) 0.0392(11) 0.0417(11) -0.0004(9) 0.0065(10) 0.0078(9)
N22_1 0.0484(14) 0.0526(14) 0.0668(17) 0.0037(12) 0.0005(12) 0.0003(10)
N23_1 0.0475(13) 0.0741(18) 0.0551(15) -0.0005(13) -0.0021(11) 0.0000(12)
N24_1 0.0508(12) 0.0471(12) 0.0399(11) -0.0018(9) 0.0069(9) 0.0111(10)
C1_1 0.0450(13) 0.0352(12) 0.0349(12) 0.0009(9) -0.0012(10) 0.0089(10)
C2_1 0.0614(15) 0.0272(11) 0.0334(12) 0.0008(9) -0.0039(11) 0.0007(10)
C3_1 0.0643(16) 0.0325(13) 0.0401(13) -0.0014(10) 0.0005(12) -0.0018(11)
C4_1 0.0447(13) 0.0295(11) 0.0427(13) -0.0043(10) -0.0034(10) 0.0046(10)
C5_1 0.0494(13) 0.0327(12) 0.0298(11) -0.0001(9) 0.0010(10) 0.0041(10)
C6_1 0.257(7) 0.067(3) 0.083(3) -0.047(2) 0.093(4) -0.074(3)
C7_1 0.085(3) 0.075(2) 0.134(4) -0.052(3) 0.063(3) -0.041(2)
C8_1 0.0492(13) 0.0323(11) 0.0180(9) -0.0001(8) -0.0003(9) 0.0019(10)
C9_1 0.0454(13) 0.0362(12) 0.0270(11) -0.0008(9) 0.0033(10) -0.0013(10)
C10_1 0.0565(15) 0.0383(13) 0.0357(12) 0.0010(10) 0.0042(11) -0.0083(11)
C11_1 0.0493(13) 0.0322(11) 0.0269(11) 0.0017(9) 0.0031(9) -0.0014(10)
C12_1 0.0493(13) 0.0339(12) 0.0245(10) 0.0030(9) 0.0059(9) 0.0044(10)
C13_1 0.0449(15) 0.0552(16) 0.0523(16) -0.0073(13) 0.0013(12) -0.0011(12)
C14_1 0.077(2) 0.0305(13) 0.080(2) 0.0040(14) -0.0086(17) -0.0040(13)
C15_1 0.0490(13) 0.0259(11) 0.0267(10) 0.0008(8) 0.0082(9) 0.0072(9)
C16_1 0.0428(13) 0.0238(10) 0.0315(12) 0.0013(8) 0.0016(10) 0.0037(8)
C17_1 0.0473(14) 0.0298(11) 0.0386(13) 0.0001(10) 0.0024(10) 0.0026(10)
C18_1 0.0482(13) 0.0251(10) 0.0281(11) 0.0001(8) 0.0057(9) 0.0030(9)
C19_1 0.0560(14) 0.0268(11) 0.0267(11) 0.0056(8) 0.0043(10) 0.0093(10)
C20_1 0.0637(18) 0.0636(19) 0.0611(18) 0.0368(16) -0.0087(14) -0.0211(15)
C21_1 0.073(2) 0.089(2) 0.0396(15) 0.0146(16) -0.0153(14) -0.0227(19)
C22_1 0.0531(14) 0.0258(10) 0.0238(10) 0.0024(8) -0.0008(10) 0.0070(9)
C23_1 0.0544(14) 0.0281(11) 0.0275(11) 0.0000(9) -0.0017(10) 0.0072(10)
C24_1 0.0563(15) 0.0387(13) 0.0362(12) -0.0027(10) -0.0044(11) 0.0017(11)
C25_1 0.0490(13) 0.0349(12) 0.0347(12) -0.0041(10) 0.0014(10) 0.0048(10)
C26_1 0.0590(15) 0.0374(12) 0.0248(11) 0.0001(9) 0.0041(10) 0.0070(11)
C27_1 0.093(2) 0.0376(14) 0.0480(16) -0.0173(12) 0.0125(15) -0.0056(14)
C28_1 0.106(3) 0.076(3) 0.121(4) -0.041(2) 0.066(3) -0.037(2)
C29_1 0.0535(14) 0.0362(12) 0.0259(11) -0.0038(9) 0.0040(10) 0.0023(11)
C30_1 0.0549(14) 0.0352(12) 0.0278(11) -0.0011(9) 0.0042(10) 0.0000(10)
C31_1 0.0576(15) 0.0426(13) 0.0301(12) -0.0014(10) 0.0081(11) -0.0085(11)
C32_1 0.0515(14) 0.0376(12) 0.0258(11) -0.0028(9) 0.0049(10) -0.0014(10)
C33_1 0.0558(15) 0.0410(13) 0.0391(13) -0.0014(10) 0.0127(11) 0.0057(11)
C34_1 0.0539(16) 0.0680(19) 0.0482(16) -0.0169(14) 0.0019(13) 0.0003(14)
C35_1 0.084(2) 0.0350(14) 0.0642(19) -0.0062(13) -0.0046(16) 0.0006(14)
C36_1 0.0443(13) 0.0434(14) 0.0418(13) -0.0035(11) 0.0116(11) 0.0136(11)
C37_1 0.0430(13) 0.0432(14) 0.0536(16) -0.0066(12) 0.0038(11) 0.0101(11)
C38_1 0.0486(17) 0.0561(18) 0.067(2) -0.0075(14) 0.0035(15) 0.0052(13)
C39_1 0.0440(14) 0.0557(16) 0.0482(15) -0.0112(12) 0.0064(11) 0.0080(12)
C40_1 0.0600(16) 0.0516(16) 0.0432(14) 0.0000(12) 0.0081(12) 0.0252(13)
C41_1 0.073(2) 0.073(2) 0.100(3) 0.029(2) -0.010(2) -0.0180(19)
C42_1 0.082(3) 0.169(5) 0.066(2) 0.009(3) -0.017(2) -0.035(3)
N1_2 0.113(3) 0.085(3) 0.119(3) -0.007(2) -0.004(2) 0.044(2)
C1_2 0.072(2) 0.070(2) 0.099(3) 0.007(2) 0.034(2) 0.0281(17)
C2_2 0.104(3) 0.104(3) 0.094(3) -0.007(3) 0.025(3) 0.029(3)
C3_2 0.111(4) 0.111(4) 0.106(4) 0.008(3) 0.004(3) 0.028(3)
C4_2 0.080(3) 0.061(2) 0.132(4) 0.005(2) 0.021(2) 0.0222(19)
C5_2 0.081(3) 0.066(2) 0.128(4) 0.005(2) 0.028(2) 0.0221(19)
C6_2 0.114(4) 0.113(4) 0.228(8) -0.055(5) -0.023(5) 0.028(3)

loop_
_atom_type_symbol
_atom_type_description
_atom_type_scat_dispersion_real
_atom_type_scat_dispersion_imag
_atom_type_scat_source
C C 0.0033 0.0016 'International Tables Vol C Tables 4.2.6.8 and 6.1.1.4'
H H 0.0000 0.0000 'International Tables Vol C Tables 4.2.6.8 and 6.1.1.4'
N N 0.0061 0.0033 'International Tables Vol C Tables 4.2.6.8 and 6.1.1.4'
O O 0.0106 0.0060 'International Tables Vol C Tables 4.2.6.8 and 6.1.1.4'
Br Br -0.2901 2.4595 'International Tables Vol C Tables 4.2.6.8 and 6.1.1.4'

loop_
_geom_angle_atom_site_label_1
_geom_angle_atom_site_label_2
_geom_angle_atom_site_label_3
_geom_angle
_geom_angle_site_symmetry_3
C1_1 N1_1 C2_1 112.3(2) .
C1_1 N1_1 C40_1 121.6(2) .
C2_1 N1_1 C40_1 125.7(2) .
C3_1 N2_1 C6_1 122.8(3) .
C3_1 N2_1 C2_1 112.2(2) .
C6_1 N2_1 C2_1 124.1(2) .
C3_1 N3_1 C7_1 121.4(2) .
C3_1 N3_1 C4_1 111.3(2) .
C7_1 N3_1 C4_1 124.0(2) .
C1_1 N4_1 C5_1 121.7(2) .
C1_1 N4_1 C4_1 112.5(2) .
C5_1 N4_1 C4_1 124.8(2) .
C8_1 N5_1 C5_1 121.0(2) .
C8_1 N5_1 C9_1 112.60(19) .
C5_1 N5_1 C9_1 124.1(2) .
C10_1 N6_1 C9_1 111.7(2) .
C10_1 N6_1 C13_1 123.1(2) .
C9_1 N6_1 C13_1 122.5(2) .
C10_1 N7_1 C11_1 111.7(2) .
C10_1 N7_1 C14_1 122.9(2) .
C11_1 N7_1 C14_1 122.9(2) .
C8_1 N8_1 C12_1 120.5(2) .
C8_1 N8_1 C11_1 112.03(19) .
C12_1 N8_1 C11_1 123.79(18) .
C15_1 N9_1 C12_1 121.64(19) .
C15_1 N9_1 C16_1 112.95(18) .
C12_1 N9_1 C16_1 125.33(18) .
C17_1 N10_1 C16_1 111.66(19) .
C17_1 N10_1 C20_1 121.4(2) .
C16_1 N10_1 C20_1 121.6(2) .
C17_1 N11_1 C18_1 112.2(2) .
C17_1 N11_1 C21_1 122.6(2) .
C18_1 N11_1 C21_1 125.1(2) .
C15_1 N12_1 C19_1 120.09(19) .
C15_1 N12_1 C18_1 112.38(18) .
C19_1 N12_1 C18_1 123.86(18) .
C22_1 N13_1 C19_1 120.7(2) .
C22_1 N13_1 C23_1 112.53(19) .
C19_1 N13_1 C23_1 126.68(19) .
C24_1 N14_1 C27_1 122.1(2) .
C24_1 N14_1 C23_1 112.3(2) .
C27_1 N14_1 C23_1 124.0(2) .
C24_1 N15_1 C25_1 112.0(2) .
C24_1 N15_1 C28_1 122.7(3) .
C25_1 N15_1 C28_1 124.8(2) .
C22_1 N16_1 C26_1 120.8(2) .
C22_1 N16_1 C25_1 112.96(19) .
C26_1 N16_1 C25_1 124.7(2) .
C29_1 N17_1 C26_1 121.1(2) .
C29_1 N17_1 C32_1 113.0(2) .
C26_1 N17_1 C32_1 124.2(2) .
C31_1 N18_1 C34_1 123.1(2) .
C31_1 N18_1 C32_1 111.6(2) .
C34_1 N18_1 C32_1 123.4(2) .
C31_1 N19_1 C30_1 112.3(2) .
C31_1 N19_1 C35_1 122.5(2) .
C30_1 N19_1 C35_1 123.7(2) .
C29_1 N20_1 C33_1 121.2(2) .
C29_1 N20_1 C30_1 112.9(2) .
C33_1 N20_1 C30_1 124.5(2) .
C36_1 N21_1 C37_1 112.6(2) .
C36_1 N21_1 C33_1 121.2(2) .
C37_1 N21_1 C33_1 124.1(2) .
C38_1 N22_1 C37_1 112.3(3) .
C38_1 N22_1 C41_1 123.2(3) .
C37_1 N22_1 C41_1 123.8(3) .
C38_1 N23_1 C39_1 111.5(3) .
C38_1 N23_1 C42_1 120.6(3) .
C39_1 N23_1 C42_1 123.1(3) .
C36_1 N24_1 C40_1 121.6(2) .
C36_1 N24_1 C39_1 112.1(2) .
C40_1 N24_1 C39_1 125.5(2) .
O1_1 C1_1 N4_1 125.9(2) .
O1_1 C1_1 N1_1 125.2(2) .
N4_1 C1_1 N1_1 108.9(2) .
N1_1 C2_1 N2_1 115.1(2) .
N1_1 C2_1 C4_1 103.50(19) .
N2_1 C2_1 C4_1 102.9(2) .
N1_1 C2_1 H2_1 111.6 .
N2_1 C2_1 H2_1 111.6 .
C4_1 C2_1 H2_1 111.6 .
O2_1 C3_1 N2_1 125.7(2) .
O2_1 C3_1 N3_1 124.9(3) .
N2_1 C3_1 N3_1 109.4(2) .
N3_1 C4_1 N4_1 113.7(2) .
N3_1 C4_1 C2_1 104.01(19) .
N4_1 C4_1 C2_1 102.7(2) .
N3_1 C4_1 H4_1 111.9 .
N4_1 C4_1 H4_1 111.9 .
C2_1 C4_1 H4_1 111.9 .
N5_1 C5_1 N4_1 113.32(19) .
N5_1 C5_1 H5A_1 108.9 .
N4_1 C5_1 H5A_1 108.9 .
N5_1 C5_1 H5B_1 108.9 .
N4_1 C5_1 H5B_1 108.9 .
H5A_1 C5_1 H5B_1 107.7 .
N2_1 C6_1 H6A_1 109.5 .
N2_1 C6_1 H6B_1 109.5 .
H6A_1 C6_1 H6B_1 109.5 .
N2_1 C6_1 H6C_1 109.5 .
H6A_1 C6_1 H6C_1 109.5 .
H6B_1 C6_1 H6C_1 109.5 .
N3_1 C7_1 H7A_1 109.5 .
N3_1 C7_1 H7B_1 109.5 .
H7A_1 C7_1 H7B_1 109.5 .
N3_1 C7_1 H7C_1 109.5 .
H7A_1 C7_1 H7C_1 109.5 .
H7B_1 C7_1 H7C_1 109.5 .
O3_1 C8_1 N5_1 126.1(2) .
O3_1 C8_1 N8_1 125.9(2) .
N5_1 C8_1 N8_1 108.0(2) .
N5_1 C9_1 N6_1 115.0(2) .
N5_1 C9_1 C11_1 103.37(19) .
N6_1 C9_1 C11_1 102.82(19) .
N5_1 C9_1 H9_1 111.7 .
N6_1 C9_1 H9_1 111.7 .
C11_1 C9_1 H9_1 111.7 .
O4_1 C10_1 N7_1 125.4(3) .
O4_1 C10_1 N6_1 125.1(3) .
N7_1 C10_1 N6_1 109.5(2) .
N7_1 C11_1 N8_1 115.1(2) .
N7_1 C11_1 C9_1 103.61(19) .
N8_1 C11_1 C9_1 103.21(18) .
N7_1 C11_1 H11_1 111.4 .
N8_1 C11_1 H11_1 111.4 .
C9_1 C11_1 H11_1 111.4 .
N9_1 C12_1 N8_1 113.27(19) .
N9_1 C12_1 H12A_1 108.9 .
N8_1 C12_1 H12A_1 108.9 .
N9_1 C12_1 H12B_1 108.9 .
N8_1 C12_1 H12B_1 108.9 .
H12A_1 C12_1 H12B_1 107.7 .
N6_1 C13_1 H13A_1 109.5 .
N6_1 C13_1 H13B_1 109.5 .
H13A_1 C13_1 H13B_1 109.5 .
N6_1 C13_1 H13C_1 109.5 .
H13A_1 C13_1 H13C_1 109.5 .
H13B_1 C13_1 H13C_1 109.5 .
N7_1 C14_1 H14A_1 109.5 .
N7_1 C14_1 H14B_1 109.5 .
H14A_1 C14_1 H14B_1 109.5 .
N7_1 C14_1 H14C_1 109.5 .
H14A_1 C14_1 H14C_1 109.5 .
H14B_1 C14_1 H14C_1 109.5 .
O5_1 C15_1 N9_1 126.0(2) .
O5_1 C15_1 N12_1 125.8(2) .
N9_1 C15_1 N12_1 108.25(19) .
N10_1 C16_1 N9_1 114.28(19) .
N10_1 C16_1 C18_1 103.00(19) .
N9_1 C16_1 C18_1 102.91(16) .
N10_1 C16_1 H16_1 112.0 .
N9_1 C16_1 H16_1 112.0 .
C18_1 C16_1 H16_1 112.0 .
O6_1 C17_1 N10_1 125.6(2) .
O6_1 C17_1 N11_1 125.1(2) .
N10_1 C17_1 N11_1 109.3(2) .
N11_1 C18_1 N12_1 114.3(2) .
N11_1 C18_1 C16_1 103.21(18) .
N12_1 C18_1 C16_1 102.73(17) .
N11_1 C18_1 H18_1 112.0 .
N12_1 C18_1 H18_1 112.0 .
C16_1 C18_1 H18_1 112.0 .
N13_1 C19_1 N12_1 113.87(19) .
N13_1 C19_1 H19A_1 108.8 .
N12_1 C19_1 H19A_1 108.8 .
N13_1 C19_1 H19B_1 108.8 .
N12_1 C19_1 H19B_1 108.8 .
H19A_1 C19_1 H19B_1 107.7 .
N10_1 C20_1 H20A_1 109.5 .
N10_1 C20_1 H20B_1 109.5 .
H20A_1 C20_1 H20B_1 109.5 .
N10_1 C20_1 H20C_1 109.5 .
H20A_1 C20_1 H20C_1 109.5 .
H20B_1 C20_1 H20C_1 109.5 .
N11_1 C21_1 H21A_1 109.5 .
N11_1 C21_1 H21B_1 109.5 .
H21A_1 C21_1 H21B_1 109.5 .
N11_1 C21_1 H21C_1 109.5 .
H21A_1 C21_1 H21C_1 109.5 .
H21B_1 C21_1 H21C_1 109.5 .
O7_1 C22_1 N16_1 126.3(2) .
O7_1 C22_1 N13_1 125.7(2) .
N16_1 C22_1 N13_1 108.1(2) .
N14_1 C23_1 N13_1 115.65(19) .
N14_1 C23_1 C25_1 102.76(19) .
N13_1 C23_1 C25_1 103.44(18) .
N14_1 C23_1 H23_1 111.4 .
N13_1 C23_1 H23_1 111.4 .
C25_1 C23_1 H23_1 111.4 .
O8_1 C24_1 N14_1 125.8(2) .
O8_1 C24_1 N15_1 125.1(3) .
N14_1 C24_1 N15_1 109.1(2) .
N15_1 C25_1 N16_1 114.5(2) .
N15_1 C25_1 C23_1 103.53(19) .
N16_1 C25_1 C23_1 102.5(2) .
N15_1 C25_1 H25_1 111.9 .
N16_1 C25_1 H25_1 111.9 .
C23_1 C25_1 H25_1 111.9 .
N17_1 C26_1 N16_1 114.06(19) .
N17_1 C26_1 H26A_1 108.7 .
N16_1 C26_1 H26A_1 108.7 .
N17_1 C26_1 H26B_1 108.7 .
N16_1 C26_1 H26B_1 108.7 .
H26A_1 C26_1 H26B_1 107.6 .
N14_1 C27_1 H27A_1 109.5 .
N14_1 C27_1 H27B_1 109.5 .
H27A_1 C27_1 H27B_1 109.5 .
N14_1 C27_1 H27C_1 109.5 .
H27A_1 C27_1 H27C_1 109.5 .
H27B_1 C27_1 H27C_1 109.5 .
N15_1 C28_1 H28A_1 109.5 .
N15_1 C28_1 H28B_1 109.5 .
H28A_1 C28_1 H28B_1 109.5 .
N15_1 C28_1 H28C_1 109.5 .
H28A_1 C28_1 H28C_1 109.5 .
H28B_1 C28_1 H28C_1 109.5 .
O9_1 C29_1 N20_1 126.2(2) .
O9_1 C29_1 N17_1 126.2(2) .
N20_1 C29_1 N17_1 107.6(2) .
N19_1 C30_1 N20_1 115.0(2) .
N19_1 C30_1 C32_1 103.0(2) .
N20_1 C30_1 C32_1 103.30(19) .
N19_1 C30_1 H30_1 111.6 .
N20_1 C30_1 H30_1 111.6 .
C32_1 C30_1 H30_1 111.6 .
O10_1 C31_1 N19_1 125.3(3) .
O10_1 C31_1 N18_1 125.3(3) .
N19_1 C31_1 N18_1 109.4(2) .
N18_1 C32_1 N17_1 115.0(2) .
N18_1 C32_1 C30_1 103.51(19) .
N17_1 C32_1 C30_1 102.8(2) .
N18_1 C32_1 H32_1 111.6 .
N17_1 C32_1 H32_1 111.6 .
C30_1 C32_1 H32_1 111.6 .
N20_1 C33_1 N21_1 114.5(2) .
N20_1 C33_1 H33A_1 108.6 .
N21_1 C33_1 H33A_1 108.6 .
N20_1 C33_1 H33B_1 108.6 .
N21_1 C33_1 H33B_1 108.6 .
H33A_1 C33_1 H33B_1 107.6 .
N18_1 C34_1 H34A_1 109.5 .
N18_1 C34_1 H34B_1 109.5 .
H34A_1 C34_1 H34B_1 109.5 .
N18_1 C34_1 H34C_1 109.5 .
H34A_1 C34_1 H34C_1 109.5 .
H34B_1 C34_1 H34C_1 109.5 .
N19_1 C35_1 H35A_1 109.5 .
N19_1 C35_1 H35B_1 109.5 .
H35A_1 C35_1 H35B_1 109.5 .
N19_1 C35_1 H35C_1 109.5 .
H35A_1 C35_1 H35C_1 109.5 .
H35B_1 C35_1 H35C_1 109.5 .
O11_1 C36_1 N21_1 125.9(2) .
O11_1 C36_1 N24_1 125.8(2) .
N21_1 C36_1 N24_1 108.2(2) .
N22_1 C37_1 N21_1 114.8(2) .
N22_1 C37_1 C39_1 103.1(2) .
N21_1 C37_1 C39_1 102.8(2) .
N22_1 C37_1 H37_1 111.8 .
N21_1 C37_1 H37_1 111.8 .
C39_1 C37_1 H37_1 111.8 .
O12_1 C38_1 N22_1 125.6(3) .
O12_1 C38_1 N23_1 124.9(3) .
N22_1 C38_1 N23_1 109.5(3) .
N23_1 C39_1 N24_1 115.2(2) .
N23_1 C39_1 C37_1 103.0(2) .
N24_1 C39_1 C37_1 103.4(2) .
N23_1 C39_1 H39_1 111.5 .
N24_1 C39_1 H39_1 111.5 .
C37_1 C39_1 H39_1 111.5 .
N24_1 C40_1 N1_1 113.8(2) .
N24_1 C40_1 H40A_1 108.8 .
N1_1 C40_1 H40A_1 108.8 .
N24_1 C40_1 H40B_1 108.8 .
N1_1 C40_1 H40B_1 108.8 .
H40A_1 C40_1 H40B_1 107.7 .
N22_1 C41_1 H41A_1 109.5 .
N22_1 C41_1 H41B_1 109.5 .
H41A_1 C41_1 H41B_1 109.5 .
N22_1 C41_1 H41C_1 109.5 .
H41A_1 C41_1 H41C_1 109.5 .
H41B_1 C41_1 H41C_1 109.5 .
N23_1 C42_1 H42A_1 109.5 .
N23_1 C42_1 H42B_1 109.5 .
H42A_1 C42_1 H42B_1 109.5 .
N23_1 C42_1 H42C_1 109.5 .
H42A_1 C42_1 H42C_1 109.5 .
H42B_1 C42_1 H42C_1 109.5 .
C3_2 N1_2 C4_2 122.0(5) .
C3_2 N1_2 C6_2 121.8(6) .
C4_2 N1_2 C6_2 116.1(6) .
C2_2 C1_2 C5_2 117.4(5) .
C2_2 C1_2 C1_2 121.3(5) 3_566
C5_2 C1_2 C1_2 121.2(5) 3_566
C1_2 C2_2 C3_2 120.4(5) .
C1_2 C2_2 H2_2 119.8 .
C3_2 C2_2 H2_2 119.8 .
N1_2 C3_2 C2_2 119.3(5) .
N1_2 C3_2 H3_2 120.4 .
C2_2 C3_2 H3_2 120.4 .
N1_2 C4_2 C5_2 118.4(5) .
N1_2 C4_2 H4_2 120.8 .
C5_2 C4_2 H4_2 120.8 .
C1_2 C5_2 C4_2 122.3(5) .
C1_2 C5_2 H5_2 118.8 .
C4_2 C5_2 H5_2 118.8 .
N1_2 C6_2 H6A_2 109.5 .
N1_2 C6_2 H6B_2 109.5 .
H6A_2 C6_2 H6B_2 109.5 .
N1_2 C6_2 H6C_2 109.5 .
H6A_2 C6_2 H6C_2 109.5 .
H6B_2 C6_2 H6C_2 109.5 .

loop_
_geom_bond_atom_site_label_1
_geom_bond_atom_site_label_2
_geom_bond_distance
_geom_bond_site_symmetry_2
O1_1 C1_1 1.227(3) .
O2_1 C3_1 1.231(3) .
O3_1 C8_1 1.223(3) .
O4_1 C10_1 1.235(3) .
O5_1 C15_1 1.221(3) .
O6_1 C17_1 1.231(3) .
O7_1 C22_1 1.218(3) .
O8_1 C24_1 1.229(3) .
O9_1 C29_1 1.213(3) .
O10_1 C31_1 1.225(3) .
O11_1 C36_1 1.223(3) .
O12_1 C38_1 1.238(4) .
N1_1 C1_1 1.362(3) .
N1_1 C2_1 1.445(3) .
N1_1 C40_1 1.453(3) .
N2_1 C3_1 1.359(4) .
N2_1 C6_1 1.441(4) .
N2_1 C2_1 1.448(3) .
N3_1 C3_1 1.367(3) .
N3_1 C7_1 1.428(4) .
N3_1 C4_1 1.445(3) .
N4_1 C1_1 1.355(3) .
N4_1 C5_1 1.444(3) .
N4_1 C4_1 1.456(3) .
N5_1 C8_1 1.366(3) .
N5_1 C5_1 1.444(3) .
N5_1 C9_1 1.446(3) .
N6_1 C10_1 1.356(3) .
N6_1 C9_1 1.447(3) .
N6_1 C13_1 1.451(4) .
N7_1 C10_1 1.353(4) .
N7_1 C11_1 1.442(3) .
N7_1 C14_1 1.451(3) .
N8_1 C8_1 1.376(3) .
N8_1 C12_1 1.445(3) .
N8_1 C11_1 1.449(3) .
N9_1 C15_1 1.364(3) .
N9_1 C12_1 1.443(3) .
N9_1 C16_1 1.448(3) .
N10_1 C17_1 1.362(3) .
N10_1 C16_1 1.447(3) .
N10_1 C20_1 1.452(3) .
N11_1 C17_1 1.362(3) .
N11_1 C18_1 1.435(3) .
N11_1 C21_1 1.442(4) .
N12_1 C15_1 1.367(3) .
N12_1 C19_1 1.449(3) .
N12_1 C18_1 1.456(3) .
N13_1 C22_1 1.371(3) .
N13_1 C19_1 1.443(3) .
N13_1 C23_1 1.448(3) .
N14_1 C24_1 1.358(4) .
N14_1 C27_1 1.446(3) .
N14_1 C23_1 1.447(3) .
N15_1 C24_1 1.361(3) .
N15_1 C25_1 1.442(3) .
N15_1 C28_1 1.444(4) .
N16_1 C22_1 1.361(3) .
N16_1 C26_1 1.448(3) .
N16_1 C25_1 1.455(3) .
N17_1 C29_1 1.374(3) .
N17_1 C26_1 1.448(3) .
N17_1 C32_1 1.450(3) .
N18_1 C31_1 1.365(3) .
N18_1 C34_1 1.441(4) .
N18_1 C32_1 1.445(3) .
N19_1 C31_1 1.355(4) .
N19_1 C30_1 1.444(3) .
N19_1 C35_1 1.446(4) .
N20_1 C29_1 1.368(3) .
N20_1 C33_1 1.437(3) .
N20_1 C30_1 1.450(3) .
N21_1 C36_1 1.364(3) .
N21_1 C37_1 1.450(3) .
N21_1 C33_1 1.452(3) .
N22_1 C38_1 1.341(4) .
N22_1 C37_1 1.440(4) .
N22_1 C41_1 1.467(5) .
N23_1 C38_1 1.358(4) .
N23_1 C39_1 1.446(4) .
N23_1 C42_1 1.457(5) .
N24_1 C36_1 1.365(3) .
N24_1 C40_1 1.443(4) .
N24_1 C39_1 1.452(4) .
C2_1 C4_1 1.552(4) .
C2_1 H2_1 1.0000 .
C4_1 H4_1 1.0000 .
C5_1 H5A_1 0.9900 .
C5_1 H5B_1 0.9900 .
C6_1 H6A_1 0.9800 .
C6_1 H6B_1 0.9800 .
C6_1 H6C_1 0.9800 .
C7_1 H7A_1 0.9800 .
C7_1 H7B_1 0.9800 .
C7_1 H7C_1 0.9800 .
C9_1 C11_1 1.551(3) .
C9_1 H9_1 1.0000 .
C11_1 H11_1 1.0000 .
C12_1 H12A_1 0.9900 .
C12_1 H12B_1 0.9900 .
C13_1 H13A_1 0.9800 .
C13_1 H13B_1 0.9800 .
C13_1 H13C_1 0.9800 .
C14_1 H14A_1 0.9800 .
C14_1 H14B_1 0.9800 .
C14_1 H14C_1 0.9800 .
C16_1 C18_1 1.561(3) .
C16_1 H16_1 1.0000 .
C18_1 H18_1 1.0000 .
C19_1 H19A_1 0.9900 .
C19_1 H19B_1 0.9900 .
C20_1 H20A_1 0.9800 .
C20_1 H20B_1 0.9800 .
C20_1 H20C_1 0.9800 .
C21_1 H21A_1 0.9800 .
C21_1 H21B_1 0.9800 .
C21_1 H21C_1 0.9800 .
C23_1 C25_1 1.557(3) .
C23_1 H23_1 1.0000 .
C25_1 H25_1 1.0000 .
C26_1 H26A_1 0.9900 .
C26_1 H26B_1 0.9900 .
C27_1 H27A_1 0.9800 .
C27_1 H27B_1 0.9800 .
C27_1 H27C_1 0.9800 .
C28_1 H28A_1 0.9800 .
C28_1 H28B_1 0.9800 .
C28_1 H28C_1 0.9800 .
C30_1 C32_1 1.557(4) .
C30_1 H30_1 1.0000 .
C32_1 H32_1 1.0000 .
C33_1 H33A_1 0.9900 .
C33_1 H33B_1 0.9900 .
C34_1 H34A_1 0.9800 .
C34_1 H34B_1 0.9800 .
C34_1 H34C_1 0.9800 .
C35_1 H35A_1 0.9800 .
C35_1 H35B_1 0.9800 .
C35_1 H35C_1 0.9800 .
C37_1 C39_1 1.551(4) .
C37_1 H37_1 1.0000 .
C39_1 H39_1 1.0000 .
C40_1 H40A_1 0.9900 .
C40_1 H40B_1 0.9900 .
C41_1 H41A_1 0.9800 .
C41_1 H41B_1 0.9800 .
C41_1 H41C_1 0.9800 .
C42_1 H42A_1 0.9800 .
C42_1 H42B_1 0.9800 .
C42_1 H42C_1 0.9800 .
N1_2 C3_2 1.315(7) .
N1_2 C4_2 1.342(6) .
N1_2 C6_2 1.534(8) .
C1_2 C2_2 1.348(7) .
C1_2 C5_2 1.368(6) .
C1_2 C1_2 1.542(9) 3_566
C2_2 C3_2 1.422(8) .
C2_2 H2_2 0.9500 .
C3_2 H3_2 0.9500 .
C4_2 C5_2 1.379(7) .
C4_2 H4_2 0.9500 .
C5_2 H5_2 0.9500 .
C6_2 H6A_2 0.9800 .
C6_2 H6B_2 0.9800 .
C6_2 H6C_2 0.9800 .

loop_
_geom_torsion_atom_site_label_1
_geom_torsion_atom_site_label_2
_geom_torsion_atom_site_label_3
_geom_torsion_atom_site_label_4
_geom_torsion
_geom_torsion_site_symmetry_1
C5_1 N4_1 C1_1 O1_1 -6.6(4) .
C4_1 N4_1 C1_1 O1_1 -175.4(2) .
C5_1 N4_1 C1_1 N1_1 172.5(2) .
C4_1 N4_1 C1_1 N1_1 3.7(3) .
C2_1 N1_1 C1_1 O1_1 176.5(2) .
C40_1 N1_1 C1_1 O1_1 3.2(4) .
C2_1 N1_1 C1_1 N4_1 -2.6(3) .
C40_1 N1_1 C1_1 N4_1 -175.9(2) .
C1_1 N1_1 C2_1 N2_1 112.0(2) .
C40_1 N1_1 C2_1 N2_1 -75.0(3) .
C1_1 N1_1 C2_1 C4_1 0.6(3) .
C40_1 N1_1 C2_1 C4_1 173.6(2) .
C3_1 N2_1 C2_1 N1_1 -115.1(3) .
C6_1 N2_1 C2_1 N1_1 76.2(5) .
C3_1 N2_1 C2_1 C4_1 -3.3(3) .
C6_1 N2_1 C2_1 C4_1 -172.0(4) .
C6_1 N2_1 C3_1 O2_1 -6.3(6) .
C2_1 N2_1 C3_1 O2_1 -175.1(3) .
C6_1 N2_1 C3_1 N3_1 174.4(4) .
C2_1 N2_1 C3_1 N3_1 5.5(3) .
C7_1 N3_1 C3_1 O2_1 15.0(5) .
C4_1 N3_1 C3_1 O2_1 175.2(3) .
C7_1 N3_1 C3_1 N2_1 -165.6(4) .
C4_1 N3_1 C3_1 N2_1 -5.4(3) .
C3_1 N3_1 C4_1 N4_1 114.1(2) .
C7_1 N3_1 C4_1 N4_1 -86.2(4) .
C3_1 N3_1 C4_1 C2_1 3.1(3) .
C7_1 N3_1 C4_1 C2_1 162.8(3) .
C1_1 N4_1 C4_1 N3_1 -114.9(2) .
C5_1 N4_1 C4_1 N3_1 76.7(3) .
C1_1 N4_1 C4_1 C2_1 -3.1(3) .
C5_1 N4_1 C4_1 C2_1 -171.6(2) .
N1_1 C2_1 C4_1 N3_1 120.2(2) .
N2_1 C2_1 C4_1 N3_1 0.1(3) .
N1_1 C2_1 C4_1 N4_1 1.4(2) .
N2_1 C2_1 C4_1 N4_1 -118.7(2) .
C8_1 N5_1 C5_1 N4_1 -99.7(3) .
C9_1 N5_1 C5_1 N4_1 62.1(3) .
C1_1 N4_1 C5_1 N5_1 -97.6(3) .
C4_1 N4_1 C5_1 N5_1 69.8(3) .
C5_1 N5_1 C8_1 O3_1 -9.4(3) .
C9_1 N5_1 C8_1 O3_1 -173.1(2) .
C5_1 N5_1 C8_1 N8_1 171.06(19) .
C9_1 N5_1 C8_1 N8_1 7.4(2) .
C12_1 N8_1 C8_1 O3_1 11.5(3) .
C11_1 N8_1 C8_1 O3_1 170.8(2) .
C12_1 N8_1 C8_1 N5_1 -168.94(18) .
C11_1 N8_1 C8_1 N5_1 -9.7(2) .
C8_1 N5_1 C9_1 N6_1 -113.6(2) .
C5_1 N5_1 C9_1 N6_1 83.3(3) .
C8_1 N5_1 C9_1 C11_1 -2.3(2) .
C5_1 N5_1 C9_1 C11_1 -165.5(2) .
C10_1 N6_1 C9_1 N5_1 119.4(2) .
C13_1 N6_1 C9_1 N5_1 -79.0(3) .
C10_1 N6_1 C9_1 C11_1 7.9(3) .
C13_1 N6_1 C9_1 C11_1 169.4(2) .
C11_1 N7_1 C10_1 O4_1 -174.1(2) .
C14_1 N7_1 C10_1 O4_1 -11.4(4) .
C11_1 N7_1 C10_1 N6_1 6.6(3) .
C14_1 N7_1 C10_1 N6_1 169.3(3) .
C9_1 N6_1 C10_1 O4_1 171.4(2) .
C13_1 N6_1 C10_1 O4_1 9.9(4) .
C9_1 N6_1 C10_1 N7_1 -9.3(3) .
C13_1 N6_1 C10_1 N7_1 -170.7(2) .
C10_1 N7_1 C11_1 N8_1 -113.4(2) .
C14_1 N7_1 C11_1 N8_1 83.9(3) .
C10_1 N7_1 C11_1 C9_1 -1.5(3) .
C14_1 N7_1 C11_1 C9_1 -164.2(3) .
C8_1 N8_1 C11_1 N7_1 120.1(2) .
C12_1 N8_1 C11_1 N7_1 -81.5(3) .
C8_1 N8_1 C11_1 C9_1 7.9(2) .
C12_1 N8_1 C11_1 C9_1 166.4(2) .
N5_1 C9_1 C11_1 N7_1 -123.58(19) .
N6_1 C9_1 C11_1 N7_1 -3.6(2) .
N5_1 C9_1 C11_1 N8_1 -3.2(2) .
N6_1 C9_1 C11_1 N8_1 116.71(19) .
C15_1 N9_1 C12_1 N8_1 107.3(2) .
C16_1 N9_1 C12_1 N8_1 -76.3(3) .
C8_1 N8_1 C12_1 N9_1 97.9(2) .
C11_1 N8_1 C12_1 N9_1 -58.8(3) .
C12_1 N9_1 C15_1 O5_1 -4.5(4) .
C16_1 N9_1 C15_1 O5_1 178.6(2) .
C12_1 N9_1 C15_1 N12_1 175.4(2) .
C16_1 N9_1 C15_1 N12_1 -1.4(3) .
C19_1 N12_1 C15_1 O5_1 -13.8(4) .
C18_1 N12_1 C15_1 O5_1 -173.1(2) .
C19_1 N12_1 C15_1 N9_1 166.3(2) .
C18_1 N12_1 C15_1 N9_1 7.0(3) .
C17_1 N10_1 C16_1 N9_1 -118.0(2) .
C20_1 N10_1 C16_1 N9_1 87.5(3) .
C17_1 N10_1 C16_1 C18_1 -7.2(2) .
C20_1 N10_1 C16_1 C18_1 -161.7(2) .
C15_1 N9_1 C16_1 N10_1 106.8(2) .
C12_1 N9_1 C16_1 N10_1 -69.9(3) .
C15_1 N9_1 C16_1 C18_1 -4.1(3) .
C12_1 N9_1 C16_1 C18_1 179.2(2) .
C16_1 N10_1 C17_1 O6_1 -176.1(2) .
C20_1 N10_1 C17_1 O6_1 -21.5(4) .
C16_1 N10_1 C17_1 N11_1 3.9(3) .
C20_1 N10_1 C17_1 N11_1 158.4(3) .
C18_1 N11_1 C17_1 O6_1 -178.3(2) .
C21_1 N11_1 C17_1 O6_1 -2.2(4) .
C18_1 N11_1 C17_1 N10_1 1.7(3) .
C21_1 N11_1 C17_1 N10_1 177.8(3) .
C17_1 N11_1 C18_1 N12_1 104.8(2) .
C21_1 N11_1 C18_1 N12_1 -71.2(3) .
C17_1 N11_1 C18_1 C16_1 -5.9(3) .
C21_1 N11_1 C18_1 C16_1 178.1(3) .
C15_1 N12_1 C18_1 N11_1 -120.2(2) .
C19_1 N12_1 C18_1 N11_1 81.5(3) .
C15_1 N12_1 C18_1 C16_1 -9.1(3) .
C19_1 N12_1 C18_1 C16_1 -167.4(2) .
N10_1 C16_1 C18_1 N11_1 7.6(2) .
N9_1 C16_1 C18_1 N11_1 126.64(19) .
N10_1 C16_1 C18_1 N12_1 -111.57(19) .
N9_1 C16_1 C18_1 N12_1 7.5(2) .
C22_1 N13_1 C19_1 N12_1 -102.2(2) .
C23_1 N13_1 C19_1 N12_1 74.0(3) .
C15_1 N12_1 C19_1 N13_1 -92.4(3) .
C18_1 N12_1 C19_1 N13_1 64.4(3) .
C26_1 N16_1 C22_1 O7_1 6.7(4) .
C25_1 N16_1 C22_1 O7_1 173.1(2) .
C26_1 N16_1 C22_1 N13_1 -173.8(2) .
C25_1 N16_1 C22_1 N13_1 -7.4(3) .
C19_1 N13_1 C22_1 O7_1 0.3(3) .
C23_1 N13_1 C22_1 O7_1 -176.4(2) .
C19_1 N13_1 C22_1 N16_1 -179.22(19) .
C23_1 N13_1 C22_1 N16_1 4.1(3) .
C24_1 N14_1 C23_1 N13_1 117.6(2) .
C27_1 N14_1 C23_1 N13_1 -76.5(3) .
C24_1 N14_1 C23_1 C25_1 5.7(3) .
C27_1 N14_1 C23_1 C25_1 171.6(3) .
C22_1 N13_1 C23_1 N14_1 -111.1(2) .
C19_1 N13_1 C23_1 N14_1 72.5(3) .
C22_1 N13_1 C23_1 C25_1 0.4(2) .
C19_1 N13_1 C23_1 C25_1 -176.0(2) .
C27_1 N14_1 C24_1 O8_1 7.2(4) .
C23_1 N14_1 C24_1 O8_1 173.3(3) .
C27_1 N14_1 C24_1 N15_1 -172.5(3) .
C23_1 N14_1 C24_1 N15_1 -6.4(3) .
C25_1 N15_1 C24_1 O8_1 -175.6(3) .
C28_1 N15_1 C24_1 O8_1 -3.6(5) .
C25_1 N15_1 C24_1 N14_1 4.1(3) .
C28_1 N15_1 C24_1 N14_1 176.1(4) .
C24_1 N15_1 C25_1 N16_1 -111.2(3) .
C28_1 N15_1 C25_1 N16_1 77.0(4) .
C24_1 N15_1 C25_1 C23_1 -0.5(3) .
C28_1 N15_1 C25_1 C23_1 -172.3(4) .
C22_1 N16_1 C25_1 N15_1 118.6(2) .
C26_1 N16_1 C25_1 N15_1 -75.6(3) .
C22_1 N16_1 C25_1 C23_1 7.3(3) .
C26_1 N16_1 C25_1 C23_1 173.1(2) .
N14_1 C23_1 C25_1 N15_1 -3.0(2) .
N13_1 C23_1 C25_1 N15_1 -123.7(2) .
N14_1 C23_1 C25_1 N16_1 116.4(2) .
N13_1 C23_1 C25_1 N16_1 -4.3(2) .
C29_1 N17_1 C26_1 N16_1 98.4(3) .
C32_1 N17_1 C26_1 N16_1 -65.9(3) .
C22_1 N16_1 C26_1 N17_1 95.1(3) .
C25_1 N16_1 C26_1 N17_1 -69.6(3) .
C33_1 N20_1 C29_1 O9_1 -6.2(4) .
C30_1 N20_1 C29_1 O9_1 -173.5(2) .
C33_1 N20_1 C29_1 N17_1 173.5(2) .
C30_1 N20_1 C29_1 N17_1 6.1(3) .
C26_1 N17_1 C29_1 O9_1 7.3(4) .
C32_1 N17_1 C29_1 O9_1 173.3(2) .
C26_1 N17_1 C29_1 N20_1 -172.4(2) .
C32_1 N17_1 C29_1 N20_1 -6.4(3) .
C31_1 N19_1 C30_1 N20_1 114.1(2) .
C35_1 N19_1 C30_1 N20_1 -79.5(3) .
C31_1 N19_1 C30_1 C32_1 2.5(3) .
C35_1 N19_1 C30_1 C32_1 168.9(3) .
C29_1 N20_1 C30_1 N19_1 -115.0(2) .
C33_1 N20_1 C30_1 N19_1 78.2(3) .
C29_1 N20_1 C30_1 C32_1 -3.5(3) .
C33_1 N20_1 C30_1 C32_1 -170.3(2) .
C30_1 N19_1 C31_1 O10_1 176.3(2) .
C35_1 N19_1 C31_1 O10_1 9.7(4) .
C30_1 N19_1 C31_1 N18_1 -3.8(3) .
C35_1 N19_1 C31_1 N18_1 -170.4(3) .
C34_1 N18_1 C31_1 O10_1 -11.7(4) .
C32_1 N18_1 C31_1 O10_1 -176.5(2) .
C34_1 N18_1 C31_1 N19_1 168.4(2) .
C32_1 N18_1 C31_1 N19_1 3.5(3) .
C31_1 N18_1 C32_1 N17_1 -113.2(2) .
C34_1 N18_1 C32_1 N17_1 82.0(3) .
C31_1 N18_1 C32_1 C30_1 -1.9(3) .
C34_1 N18_1 C32_1 C30_1 -166.7(2) .
C29_1 N17_1 C32_1 N18_1 115.8(2) .
C26_1 N17_1 C32_1 N18_1 -78.7(3) .
C29_1 N17_1 C32_1 C30_1 4.1(2) .
C26_1 N17_1 C32_1 C30_1 169.6(2) .
N19_1 C30_1 C32_1 N18_1 -0.3(2) .
N20_1 C30_1 C32_1 N18_1 -120.4(2) .
N19_1 C30_1 C32_1 N17_1 119.7(2) .
N20_1 C30_1 C32_1 N17_1 -0.4(2) .
C29_1 N20_1 C33_1 N21_1 -99.5(3) .
C30_1 N20_1 C33_1 N21_1 66.4(3) .
C36_1 N21_1 C33_1 N20_1 -93.1(3) .
C37_1 N21_1 C33_1 N20_1 69.2(3) .
C37_1 N21_1 C36_1 O11_1 -171.6(2) .
C33_1 N21_1 C36_1 O11_1 -7.4(4) .
C37_1 N21_1 C36_1 N24_1 9.5(3) .
C33_1 N21_1 C36_1 N24_1 173.7(2) .
C40_1 N24_1 C36_1 O11_1 2.4(4) .
C39_1 N24_1 C36_1 O11_1 172.6(2) .
C40_1 N24_1 C36_1 N21_1 -178.8(2) .
C39_1 N24_1 C36_1 N21_1 -8.5(3) .
C38_1 N22_1 C37_1 N21_1 114.9(3) .
C41_1 N22_1 C37_1 N21_1 -74.3(4) .
C38_1 N22_1 C37_1 C39_1 3.8(3) .
C41_1 N22_1 C37_1 C39_1 174.7(3) .
C36_1 N21_1 C37_1 N22_1 -117.8(3) .
C33_1 N21_1 C37_1 N22_1 78.6(3) .
C36_1 N21_1 C37_1 C39_1 -6.6(3) .
C33_1 N21_1 C37_1 C39_1 -170.2(2) .
C37_1 N22_1 C38_1 O12_1 173.3(3) .
C41_1 N22_1 C38_1 O12_1 2.3(5) .
C37_1 N22_1 C38_1 N23_1 -7.2(4) .
C41_1 N22_1 C38_1 N23_1 -178.1(3) .
C39_1 N23_1 C38_1 O12_1 -172.8(3) .
C42_1 N23_1 C38_1 O12_1 -16.6(6) .
C39_1 N23_1 C38_1 N22_1 7.6(4) .
C42_1 N23_1 C38_1 N22_1 163.8(4) .
C38_1 N23_1 C39_1 N24_1 -116.8(3) .
C42_1 N23_1 C39_1 N24_1 87.7(4) .
C38_1 N23_1 C39_1 C37_1 -4.9(3) .
C42_1 N23_1 C39_1 C37_1 -160.4(4) .
C36_1 N24_1 C39_1 N23_1 115.9(3) .
C40_1 N24_1 C39_1 N23_1 -74.3(3) .
C36_1 N24_1 C39_1 C37_1 4.3(3) .
C40_1 N24_1 C39_1 C37_1 174.1(2) .
N22_1 C37_1 C39_1 N23_1 0.7(3) .
N21_1 C37_1 C39_1 N23_1 -119.0(2) .
N22_1 C37_1 C39_1 N24_1 121.0(2) .
N21_1 C37_1 C39_1 N24_1 1.3(3) .
C36_1 N24_1 C40_1 N1_1 98.9(3) .
C39_1 N24_1 C40_1 N1_1 -70.0(4) .
C1_1 N1_1 C40_1 N24_1 103.4(3) .
C2_1 N1_1 C40_1 N24_1 -69.0(3) .
C5_2 C1_2 C2_2 C3_2 -0.5(6) .
C1_2 C1_2 C2_2 C3_2 176.2(4) 3_566
C4_2 N1_2 C3_2 C2_2 4.5(7) .
C6_2 N1_2 C3_2 C2_2 -177.8(5) .
C1_2 C2_2 C3_2 N1_2 -2.7(7) .
C3_2 N1_2 C4_2 C5_2 -3.0(7) .
C6_2 N1_2 C4_2 C5_2 179.1(4) .
C2_2 C1_2 C5_2 C4_2 2.0(6) .
C1_2 C1_2 C5_2 C4_2 -174.7(4) 3_566
N1_2 C4_2 C5_2 C1_2 -0.3(6) .
